data_4029503
loop_
_publ_author_name
'Marcaccini, Stefano'
'Neo, Ana G.'
'Marcos, Carlos F.'

_publ_section_title
;
 Sequential five-component synthesis of spiropyrrolidinochromanones.
;
_journal_issue 17
_journal_name_full 'The Journal of organic chemistry'
_journal_page_first 6888
_journal_page_last 6890
_journal_paper_doi 10.1021/jo900992w
_journal_volume 74
_journal_year 2009
_chemical_absolute_configuration unk
_chemical_compound_source 'synthesis as described'
_chemical_formula_moiety 'C39 H39 N3 O5'
_chemical_formula_sum 'C39 H39 N3 O5'
_chemical_formula_weight 629.73
_chemical_name_systematic
;
 ?
;
_space_group_IT_number 19
_symmetry_cell_setting orthorhombic
_symmetry_Int_Tables_number 19
_symmetry_space_group_name_Hall 'P 2ac 2ab'
_symmetry_space_group_name_H-M 'P 21 21 21'
_atom_sites_solution_hydrogens geom
_atom_sites_solution_primary direct
_atom_sites_solution_secondary difmap
_audit_creation_date 2009-06-24T11:04:27-00:00
_audit_creation_method 'WinGX routine CIF_UPDATE'
_cell_angle_alpha 90
_cell_angle_beta 90
_cell_angle_gamma 90
_cell_formula_units_Z 4
_cell_length_a 11.5472(14)
_cell_length_b 11.8178(15)
_cell_length_c 23.6812(30)
_cell_measurement_reflns_used 5756
_cell_measurement_temperature 110(2)
_cell_measurement_theta_max 22.25
_cell_measurement_theta_min 2.43
_cell_measurement_wavelength 0.71073
_cell_volume 3231.6(7)
_computing_cell_refinement 'APEX2 v2009-3.0 (BRUKER AXS, Madison, 2009)'
_computing_data_collection 'APEX2 v2009-3.0 (BRUKER AXS, Madison, 2009)'
_computing_data_reduction 'APEX2 v2009-3.0 (BRUKER AXS, Madison, 2009)'
_computing_molecular_graphics 'Ortep-3 for Windows (Farrugia, 1997)'
_computing_publication_material 'WinGX publication routines (Farrugia, 1999)'
_computing_structure_refinement 'SHELXL-97 (Sheldrick, 2008)'
_computing_structure_solution 'SIR97 (Altomare et al., 1998)'
_diffrn_ambient_temperature 110(2)
_diffrn_measured_fraction_theta_full 0.998
_diffrn_measured_fraction_theta_max 0.998
_diffrn_measurement_device_type 'Bruker SMART1000 CCD'
_diffrn_measurement_method 'omega scans'
_diffrn_radiation_monochromator graphite
_diffrn_radiation_probe x-ray
_diffrn_radiation_type MoK\a
_diffrn_radiation_wavelength 0.71073
_diffrn_reflns_av_R_equivalents 0.0736
_diffrn_reflns_av_unetI/netI 0.042
_diffrn_reflns_limit_h_max 14
_diffrn_reflns_limit_h_min 0
_diffrn_reflns_limit_k_max 15
_diffrn_reflns_limit_k_min 0
_diffrn_reflns_limit_l_max 30
_diffrn_reflns_limit_l_min 0
_diffrn_reflns_number 38817
_diffrn_reflns_theta_full 27.21
_diffrn_reflns_theta_max 27.21
_diffrn_reflns_theta_min 1.72
_exptl_absorpt_coefficient_mu 0.086
_exptl_absorpt_correction_T_max 0.9862
_exptl_absorpt_correction_T_min 0.8307
_exptl_absorpt_correction_type multi-scan
_exptl_absorpt_process_details 'BRUKER AXS - SADABS'
_exptl_crystal_colour colourless
_exptl_crystal_density_diffrn 1.294
_exptl_crystal_density_method 'not measured'
_exptl_crystal_description prism
_exptl_crystal_F_000 1336
_exptl_crystal_size_max 0.38
_exptl_crystal_size_mid 0.18
_exptl_crystal_size_min 0.15
_refine_diff_density_max 0.245
_refine_diff_density_min -0.223
_refine_diff_density_rms 0.056
_refine_ls_extinction_coef 0.0032(4)
_refine_ls_extinction_expression Fc^*^=kFc[1+0.001xFc^2^\l^3^/sin(2\q)]^-1/4^
_refine_ls_extinction_method SHELXL
_refine_ls_goodness_of_fit_ref 1.14
_refine_ls_hydrogen_treatment mixed
_refine_ls_matrix_type full
_refine_ls_number_parameters 437
_refine_ls_number_reflns 4029
_refine_ls_number_restraints 0
_refine_ls_restrained_S_all 1.14
_refine_ls_R_factor_all 0.0869
_refine_ls_R_factor_gt 0.0436
_refine_ls_shift/su_max 0
_refine_ls_shift/su_mean 0
_refine_ls_structure_factor_coef Fsqd
_refine_ls_weighting_details 'calc w=1/[\s^2^(Fo^2^)+(0.0245P)^2^+2.4725P] where P=(Fo^2^+2Fc^2^)/3'
_refine_ls_weighting_scheme calc
_refine_ls_wR_factor_gt 0.0853
_refine_ls_wR_factor_ref 0.1079
_reflns_number_gt 2935
_reflns_number_total 4029
_reflns_threshold_expression >2\s(I)
_cod_data_source_file jo900992w_si_002.cif
_cod_data_source_block ml01zl1n
_cod_database_code 4029503

loop_
_symmetry_equiv_pos_as_xyz
'x, y, z'
'-x+1/2, -y, z+1/2'
'x+1/2, -y+1/2, -z'
'-x, y+1/2, -z+1/2'

loop_
_atom_site_label
_atom_site_type_symbol
_atom_site_fract_x
_atom_site_fract_y
_atom_site_fract_z
_atom_site_U_iso_or_equiv
_atom_site_adp_type
_atom_site_occupancy
_atom_site_symmetry_multiplicity
_atom_site_calc_flag
_atom_site_refinement_flags
O1 O 0.4570(2) 0.3667(2) -0.16639(9) 0.0248(5) Uani 1 1 d .
C2 C 0.4708(3) 0.3946(3) -0.10601(13) 0.0217(7) Uani 1 1 d .
H2 H 0.4063 0.447 -0.0956 0.026 Uiso 1 1 calc R
C3 C 0.4564(3) 0.2873(3) -0.07073(13) 0.0176(7) Uani 1 1 d .
C4 C 0.5432(3) 0.1983(3) -0.09136(13) 0.0184(7) Uani 1 1 d .
C5 C 0.5666(3) 0.1963(3) -0.15217(14) 0.0215(7) Uani 1 1 d .
C6 C 0.6331(3) 0.1090(3) -0.17584(15) 0.0253(8) Uani 1 1 d .
H6 H 0.6642 0.0518 -0.1521 0.03 Uiso 1 1 calc R
C7 C 0.6539(3) 0.1049(3) -0.23358(15) 0.0304(9) Uani 1 1 d .
C8 C 0.6037(3) 0.1882(3) -0.26701(15) 0.0325(9) Uani 1 1 d .
H8 H 0.6154 0.1854 -0.3067 0.039 Uiso 1 1 calc R
C9 C 0.5379(3) 0.2742(3) -0.24505(15) 0.0302(8) Uani 1 1 d .
H9 H 0.5041 0.3293 -0.2692 0.036 Uiso 1 1 calc R
C10 C 0.5214(3) 0.2797(3) -0.18658(14) 0.0240(7) Uani 1 1 d .
O11 O 0.5897(2) 0.13272(19) -0.05855(9) 0.0234(5) Uani 1 1 d .
C12 C 0.7303(3) 0.0138(4) -0.25805(17) 0.0398(10) Uani 1 1 d .
H12A H 0.8117 0.0361 -0.2542 0.06 Uiso 1 1 calc R
H12B H 0.7117 0.0033 -0.2981 0.06 Uiso 1 1 calc R
H12C H 0.7172 -0.0573 -0.2377 0.06 Uiso 1 1 calc R
N13 N 0.5750(3) 0.4498(3) -0.09333(13) 0.0245(7) Uani 1 1 d .
H13 H 0.627(4) 0.409(3) -0.0833(17) 0.036(13) Uiso 1 1 d .
C14 C 0.6060(3) 0.5535(3) -0.12360(15) 0.0305(8) Uani 1 1 d .
H14A H 0.5655 0.554 -0.1604 0.037 Uiso 1 1 calc R
H14B H 0.6903 0.5526 -0.1313 0.037 Uiso 1 1 calc R
C15 C 0.5767(4) 0.6604(3) -0.09246(15) 0.0295(9) Uani 1 1 d .
C16 C 0.4677(3) 0.6796(3) -0.07072(16) 0.0321(9) Uani 1 1 d .
H16 H 0.4097 0.6231 -0.0741 0.038 Uiso 1 1 calc R
C17 C 0.4420(4) 0.7818(3) -0.04366(17) 0.0406(10) Uani 1 1 d .
H17 H 0.3666 0.7944 -0.0288 0.049 Uiso 1 1 calc R
C18 C 0.5258(4) 0.8644(3) -0.03849(17) 0.0438(12) Uani 1 1 d .
H18 H 0.508 0.934 -0.0204 0.053 Uiso 1 1 calc R
C19 C 0.6344(5) 0.8459(4) -0.05931(18) 0.0478(12) Uani 1 1 d .
H19 H 0.6923 0.9024 -0.0553 0.057 Uiso 1 1 calc R
C20 C 0.6607(4) 0.7445(3) -0.08642(17) 0.0400(10) Uani 1 1 d .
H20 H 0.7364 0.7324 -0.1009 0.048 Uiso 1 1 calc R
C21 C 0.3280(3) 0.2404(3) -0.07248(14) 0.0195(7) Uani 1 1 d .
O22 O 0.2460(2) 0.3293(2) -0.07026(11) 0.0252(5) Uani 1 1 d .
H22 H 0.259(3) 0.372(3) -0.0376(15) 0.03 Uiso 1 1 d .
C23 C 0.3004(3) 0.1666(3) -0.12256(14) 0.0218(7) Uani 1 1 d .
C24 C 0.2398(3) 0.2085(3) -0.16891(15) 0.0296(8) Uani 1 1 d .
H24 H 0.2079 0.2826 -0.1676 0.035 Uiso 1 1 calc R
C25 C 0.2257(4) 0.1432(4) -0.21675(16) 0.0377(10) Uani 1 1 d .
H25 H 0.1856 0.173 -0.2485 0.045 Uiso 1 1 calc R
C26 C 0.2700(4) 0.0343(4) -0.21857(16) 0.0380(10) Uani 1 1 d .
H26 H 0.2621 -0.0098 -0.2519 0.046 Uiso 1 1 calc R
C27 C 0.3256(3) -0.0099(3) -0.17205(15) 0.0312(9) Uani 1 1 d .
H27 H 0.354 -0.0853 -0.1728 0.037 Uiso 1 1 calc R
C28 C 0.3398(3) 0.0555(3) -0.12433(14) 0.0243(7) Uani 1 1 d .
H28 H 0.3772 0.0242 -0.0922 0.029 Uiso 1 1 calc R
C29 C 0.3208(3) 0.1768(3) -0.01613(13) 0.0195(7) Uani 1 1 d .
N30 N 0.4042(2) 0.2167(2) 0.01810(11) 0.0193(6) Uani 1 1 d .
C31 C 0.4780(3) 0.3039(3) -0.00623(13) 0.0189(7) Uani 1 1 d .
H31 H 0.561 0.2883 0.003 0.023 Uiso 1 1 calc R
O32 O 0.2468(2) 0.1076(2) -0.00312(9) 0.0258(5) Uani 1 1 d .
C33 C 0.4170(3) 0.1782(3) 0.07538(13) 0.0193(7) Uani 1 1 d .
C34 C 0.3504(3) 0.2257(3) 0.11719(14) 0.0290(8) Uani 1 1 d .
H34 H 0.2982 0.2854 0.1086 0.035 Uiso 1 1 calc R
C35 C 0.3599(3) 0.1858(3) 0.17205(15) 0.0340(9) Uani 1 1 d .
H35 H 0.314 0.2176 0.2013 0.041 Uiso 1 1 calc R
C36 C 0.4366(3) 0.0995(3) 0.18381(15) 0.0299(9) Uani 1 1 d .
H36 H 0.4423 0.0711 0.2212 0.036 Uiso 1 1 calc R
C37 C 0.5047(3) 0.0543(3) 0.14213(14) 0.0286(8) Uani 1 1 d .
H37 H 0.5587 -0.0037 0.151 0.034 Uiso 1 1 calc R
C38 C 0.4950(3) 0.0929(3) 0.08718(14) 0.0236(8) Uani 1 1 d .
H38 H 0.5413 0.0613 0.058 0.028 Uiso 1 1 calc R
C39 C 0.4420(3) 0.4190(3) 0.01737(14) 0.0218(7) Uani 1 1 d .
O40 O 0.3411(2) 0.4536(2) 0.01242(10) 0.0281(6) Uani 1 1 d .
N41 N 0.5235(3) 0.4730(2) 0.04627(12) 0.0212(6) Uani 1 1 d .
H41 H 0.599(3) 0.445(3) 0.0421(14) 0.028(10) Uiso 1 1 d .
C42 C 0.5041(3) 0.5799(3) 0.07601(14) 0.0224(7) Uani 1 1 d .
H42 H 0.4389 0.621 0.0572 0.027 Uiso 1 1 calc R
C43 C 0.4701(3) 0.5559(3) 0.13715(14) 0.0288(8) Uani 1 1 d .
H43A H 0.3966 0.5128 0.1379 0.035 Uiso 1 1 calc R
H43B H 0.5306 0.509 0.1553 0.035 Uiso 1 1 calc R
C44 C 0.4555(3) 0.6658(3) 0.17003(15) 0.0318(9) Uani 1 1 d .
H44A H 0.3909 0.7101 0.1537 0.038 Uiso 1 1 calc R
H44B H 0.436 0.6484 0.2098 0.038 Uiso 1 1 calc R
C45 C 0.5663(3) 0.7354(3) 0.16791(15) 0.0332(9) Uani 1 1 d .
H45A H 0.6299 0.6931 0.1863 0.04 Uiso 1 1 calc R
H45B H 0.555 0.8072 0.1887 0.04 Uiso 1 1 calc R
C46 C 0.5986(4) 0.7609(3) 0.10659(15) 0.0337(9) Uani 1 1 d .
H46A H 0.5377 0.8086 0.0893 0.04 Uiso 1 1 calc R
H46B H 0.6722 0.8038 0.1056 0.04 Uiso 1 1 calc R
C47 C 0.6119(3) 0.6524(3) 0.07256(15) 0.0260(8) Uani 1 1 d .
H47A H 0.6275 0.6716 0.0326 0.031 Uiso 1 1 calc R
H47B H 0.6789 0.609 0.0871 0.031 Uiso 1 1 calc R

loop_
_atom_site_aniso_label
_atom_site_aniso_U_11
_atom_site_aniso_U_22
_atom_site_aniso_U_33
_atom_site_aniso_U_23
_atom_site_aniso_U_13
_atom_site_aniso_U_12
O1 0.0314(13) 0.0247(12) 0.0184(12) 0.0017(10) -0.0037(10) -0.0005(11)
C2 0.0258(18) 0.0216(17) 0.0178(16) -0.0001(13) 0.0004(14) -0.0006(15)
C3 0.0191(16) 0.0158(15) 0.0179(16) 0.0015(13) 0.0011(14) 0.0013(13)
C4 0.0178(16) 0.0168(16) 0.0205(16) 0.0010(13) -0.0013(13) -0.0029(14)
C5 0.0193(17) 0.0245(18) 0.0206(17) -0.0048(14) 0.0013(13) -0.0042(15)
C6 0.0197(17) 0.0260(18) 0.0301(19) -0.0068(15) 0.0034(15) -0.0047(15)
C7 0.0201(18) 0.042(2) 0.029(2) -0.0111(17) 0.0035(16) -0.0089(17)
C8 0.030(2) 0.048(2) 0.0186(17) -0.0060(17) 0.0035(15) -0.0136(19)
C9 0.029(2) 0.038(2) 0.0231(18) 0.0038(16) 0.0004(16) -0.0078(18)
C10 0.0236(18) 0.0265(18) 0.0219(17) -0.0006(15) 0.0021(15) -0.0038(16)
O11 0.0245(12) 0.0217(12) 0.0239(12) 0.0006(10) 0.0003(10) 0.0034(11)
C12 0.032(2) 0.054(3) 0.033(2) -0.021(2) 0.0075(18) -0.003(2)
N13 0.0245(16) 0.0201(15) 0.0287(17) 0.0060(13) -0.0043(13) -0.0047(14)
C14 0.034(2) 0.0257(19) 0.031(2) 0.0073(16) 0.0033(17) -0.0085(18)
C15 0.039(2) 0.0258(19) 0.0240(18) 0.0084(15) -0.0031(17) -0.0039(17)
C16 0.034(2) 0.0256(19) 0.037(2) -0.0030(17) -0.0063(18) -0.0009(17)
C17 0.048(3) 0.031(2) 0.043(2) -0.0016(18) -0.013(2) 0.008(2)
C18 0.075(3) 0.0200(19) 0.036(2) 0.0009(17) -0.019(2) 0.004(2)
C19 0.068(3) 0.029(2) 0.047(3) 0.003(2) -0.006(2) -0.015(2)
C20 0.050(3) 0.034(2) 0.037(2) 0.0004(18) 0.002(2) -0.017(2)
C21 0.0169(16) 0.0199(17) 0.0218(17) -0.0011(14) -0.0026(13) 0.0006(14)
O22 0.0208(12) 0.0235(12) 0.0314(13) -0.0054(11) -0.0027(11) 0.0061(11)
C23 0.0180(17) 0.0263(18) 0.0211(17) -0.0022(15) 0.0027(14) -0.0043(15)
C24 0.0297(19) 0.0316(19) 0.0274(19) 0.0025(16) -0.0074(16) -0.0021(17)
C25 0.042(2) 0.048(3) 0.024(2) 0.0027(18) -0.0078(18) -0.009(2)
C26 0.041(2) 0.051(3) 0.0215(19) -0.0097(18) 0.0046(18) -0.017(2)
C27 0.032(2) 0.0294(19) 0.032(2) -0.0116(17) 0.0076(17) -0.0085(17)
C28 0.0202(17) 0.0267(18) 0.0262(18) -0.0028(16) 0.0014(14) -0.0034(16)
C29 0.0164(16) 0.0227(17) 0.0194(16) -0.0017(14) 0.0009(13) 0.0020(15)
N30 0.0202(14) 0.0204(14) 0.0172(13) 0.0011(11) 0.0009(12) -0.0018(12)
C31 0.0176(16) 0.0192(16) 0.0200(16) -0.0010(13) -0.0003(13) -0.0018(14)
O32 0.0228(13) 0.0303(13) 0.0242(13) 0.0018(11) 0.0021(11) -0.0072(12)
C33 0.0182(16) 0.0221(17) 0.0176(16) 0.0010(14) -0.0008(13) -0.0030(14)
C34 0.0271(19) 0.034(2) 0.0255(19) 0.0006(16) 0.0027(16) 0.0076(18)
C35 0.035(2) 0.042(2) 0.0250(19) 0.0023(17) 0.0083(17) 0.0063(19)
C36 0.032(2) 0.036(2) 0.0217(18) 0.0039(16) -0.0020(16) -0.0023(17)
C37 0.033(2) 0.0242(18) 0.0290(19) 0.0042(16) -0.0040(16) 0.0012(17)
C38 0.0237(18) 0.0211(17) 0.0260(18) -0.0020(14) -0.0009(15) 0.0034(15)
C39 0.0202(18) 0.0241(18) 0.0211(17) -0.0021(14) 0.0004(14) -0.0015(15)
O40 0.0170(12) 0.0323(14) 0.0350(14) -0.0101(12) -0.0032(11) 0.0046(11)
N41 0.0180(15) 0.0222(15) 0.0232(15) -0.0063(12) -0.0008(12) 0.0002(13)
C42 0.0223(18) 0.0214(17) 0.0235(17) -0.0050(14) -0.0018(15) 0.0028(14)
C43 0.0285(19) 0.0307(19) 0.0271(19) -0.0048(16) 0.0022(16) -0.0003(18)
C44 0.035(2) 0.039(2) 0.0219(18) -0.0071(17) -0.0050(16) 0.0056(18)
C45 0.048(2) 0.0270(19) 0.0243(19) -0.0049(16) -0.0082(18) 0.0031(18)
C46 0.047(2) 0.0242(19) 0.030(2) -0.0014(16) -0.0056(18) -0.0046(19)
C47 0.0290(19) 0.0241(18) 0.0249(18) -0.0011(15) -0.0022(16) -0.0023(16)

loop_
_atom_type_symbol
_atom_type_description
_atom_type_scat_dispersion_real
_atom_type_scat_dispersion_imag
_atom_type_scat_source
C C 0.0033 0.0016 'International Tables Vol C Tables 4.2.6.8 and 6.1.1.4'
H H 0 0 'International Tables Vol C Tables 4.2.6.8 and 6.1.1.4'
N N 0.0061 0.0033 'International Tables Vol C Tables 4.2.6.8 and 6.1.1.4'
O O 0.0106 0.006 'International Tables Vol C Tables 4.2.6.8 and 6.1.1.4'

loop_
_geom_angle_atom_site_label_1
_geom_angle_atom_site_label_2
_geom_angle_atom_site_label_3
_geom_angle
C10 O1 C2 116.8(3)
N13 C2 O1 113.9(3)
N13 C2 C3 111.3(3)
O1 C2 C3 109.4(3)
N13 C2 H2 107.3
O1 C2 H2 107.3
C3 C2 H2 107.3
C2 C3 C4 108.9(3)
C2 C3 C31 114.4(3)
C4 C3 C31 107.0(3)
C2 C3 C21 112.2(3)
C4 C3 C21 111.3(3)
C31 C3 C21 102.7(3)
O11 C4 C5 122.3(3)
O11 C4 C3 121.3(3)
C5 C4 C3 116.4(3)
C10 C5 C6 119.7(3)
C10 C5 C4 119.9(3)
C6 C5 C4 120.3(3)
C7 C6 C5 120.9(4)
C7 C6 H6 119.6
C5 C6 H6 119.6
C6 C7 C8 117.7(3)
C6 C7 C12 120.3(4)
C8 C7 C12 122.1(3)
C9 C8 C7 122.7(3)
C9 C8 H8 118.7
C7 C8 H8 118.7
C8 C9 C10 119.0(3)
C8 C9 H9 120.5
C10 C9 H9 120.5
O1 C10 C5 122.7(3)
O1 C10 C9 117.3(3)
C5 C10 C9 120.0(3)
C7 C12 H12A 109.5
C7 C12 H12B 109.5
H12A C12 H12B 109.5
C7 C12 H12C 109.5
H12A C12 H12C 109.5
H12B C12 H12C 109.5
C2 N13 C14 119.7(3)
C2 N13 H13 115(3)
C14 N13 H13 118(3)
N13 C14 C15 114.1(3)
N13 C14 H14A 108.7
C15 C14 H14A 108.7
N13 C14 H14B 108.7
C15 C14 H14B 108.7
H14A C14 H14B 107.6
C16 C15 C20 118.6(4)
C16 C15 C14 121.9(3)
C20 C15 C14 119.5(4)
C15 C16 C17 120.5(4)
C15 C16 H16 119.7
C17 C16 H16 119.7
C18 C17 C16 120.1(4)
C18 C17 H17 119.9
C16 C17 H17 119.9
C19 C18 C17 120.0(4)
C19 C18 H18 120
C17 C18 H18 120
C18 C19 C20 120.3(4)
C18 C19 H19 119.8
C20 C19 H19 119.8
C19 C20 C15 120.5(4)
C19 C20 H20 119.7
C15 C20 H20 119.7
O22 C21 C23 108.5(3)
O22 C21 C29 107.2(3)
C23 C21 C29 113.0(3)
O22 C21 C3 111.4(2)
C23 C21 C3 115.0(3)
C29 C21 C3 101.5(2)
C21 O22 H22 109(2)
C28 C23 C24 118.5(3)
C28 C23 C21 120.0(3)
C24 C23 C21 121.4(3)
C25 C24 C23 120.5(4)
C25 C24 H24 119.7
C23 C24 H24 119.7
C24 C25 C26 120.1(4)
C24 C25 H25 120
C26 C25 H25 120
C27 C26 C25 119.9(4)
C27 C26 H26 120
C25 C26 H26 120
C26 C27 C28 119.9(4)
C26 C27 H27 120.1
C28 C27 H27 120.1
C27 C28 C23 121.0(3)
C27 C28 H28 119.5
C23 C28 H28 119.5
O32 C29 N30 125.7(3)
O32 C29 C21 125.8(3)
N30 C29 C21 108.3(3)
C29 N30 C33 122.1(3)
C29 N30 C31 115.4(3)
C33 N30 C31 122.5(3)
N30 C31 C39 109.0(2)
N30 C31 C3 101.8(2)
C39 C31 C3 115.2(3)
N30 C31 H31 110.1
C39 C31 H31 110.1
C3 C31 H31 110.1
C34 C33 C38 121.2(3)
C34 C33 N30 119.5(3)
C38 C33 N30 119.3(3)
C33 C34 C35 119.5(3)
C33 C34 H34 120.3
C35 C34 H34 120.3
C36 C35 C34 119.5(3)
C36 C35 H35 120.3
C34 C35 H35 120.3
C37 C36 C35 120.8(3)
C37 C36 H36 119.6
C35 C36 H36 119.6
C36 C37 C38 120.1(3)
C36 C37 H37 119.9
C38 C37 H37 119.9
C33 C38 C37 119.0(3)
C33 C38 H38 120.5
C37 C38 H38 120.5
O40 C39 N41 123.8(3)
O40 C39 C31 121.0(3)
N41 C39 C31 115.1(3)
C39 N41 C42 123.7(3)
C39 N41 H41 116(2)
C42 N41 H41 120(2)
N41 C42 C47 109.7(3)
N41 C42 C43 109.6(3)
C47 C42 C43 111.6(3)
N41 C42 H42 108.6
C47 C42 H42 108.6
C43 C42 H42 108.6
C44 C43 C42 110.8(3)
C44 C43 H43A 109.5
C42 C43 H43A 109.5
C44 C43 H43B 109.5
C42 C43 H43B 109.5
H43A C43 H43B 108.1
C45 C44 C43 110.5(3)
C45 C44 H44A 109.5
C43 C44 H44A 109.5
C45 C44 H44B 109.5
C43 C44 H44B 109.5
H44A C44 H44B 108.1
C44 C45 C46 110.1(3)
C44 C45 H45A 109.6
C46 C45 H45A 109.6
C44 C45 H45B 109.6
C46 C45 H45B 109.6
H45A C45 H45B 108.2
C47 C46 C45 111.2(3)
C47 C46 H46A 109.4
C45 C46 H46A 109.4
C47 C46 H46B 109.4
C45 C46 H46B 109.4
H46A C46 H46B 108
C42 C47 C46 111.4(3)
C42 C47 H47A 109.3
C46 C47 H47A 109.3
C42 C47 H47B 109.3
C46 C47 H47B 109.3
H47A C47 H47B 108

loop_
_geom_bond_atom_site_label_1
_geom_bond_atom_site_label_2
_geom_bond_distance
O1 C10 1.357(4)
O1 C2 1.476(4)
C2 N13 1.401(4)
C2 C3 1.527(4)
C2 H2 1
C3 C4 1.534(4)
C3 C31 1.560(4)
C3 C21 1.583(4)
C4 O11 1.221(4)
C4 C5 1.465(4)
C5 C10 1.381(5)
C5 C6 1.403(5)
C6 C7 1.389(5)
C6 H6 0.95
C7 C8 1.389(5)
C7 C12 1.508(5)
C8 C9 1.371(5)
C8 H8 0.95
C9 C10 1.399(5)
C9 H9 0.95
C12 H12A 0.98
C12 H12B 0.98
C12 H12C 0.98
N13 C14 1.464(4)
N13 H13 0.81(4)
C14 C15 1.502(5)
C14 H14A 0.99
C14 H14B 0.99
C15 C16 1.378(5)
C15 C20 1.396(5)
C16 C17 1.399(5)
C16 H16 0.95
C17 C18 1.380(6)
C17 H17 0.95
C18 C19 1.364(7)
C18 H18 0.95
C19 C20 1.393(6)
C19 H19 0.95
C20 H20 0.95
C21 O22 1.416(4)
C21 C23 1.506(5)
C21 C29 1.534(4)
O22 H22 0.94(4)
C23 C28 1.391(5)
C23 C24 1.392(5)
C24 C25 1.380(5)
C24 H24 0.95
C25 C26 1.386(6)
C25 H25 0.95
C26 C27 1.378(5)
C26 H26 0.95
C27 C28 1.379(5)
C27 H27 0.95
C28 H28 0.95
C29 O32 1.222(4)
C29 N30 1.344(4)
N30 C33 1.438(4)
N30 C31 1.456(4)
C31 C39 1.528(4)
C31 H31 1
C33 C34 1.374(5)
C33 C38 1.380(5)
C34 C35 1.386(5)
C34 H34 0.95
C35 C36 1.379(5)
C35 H35 0.95
C36 C37 1.371(5)
C36 H36 0.95
C37 C38 1.384(5)
C37 H37 0.95
C38 H38 0.95
C39 O40 1.241(4)
C39 N41 1.327(4)
N41 C42 1.464(4)
N41 H41 0.94(4)
C42 C47 1.514(5)
C42 C43 1.527(5)
C42 H42 1
C43 C44 1.524(5)
C43 H43A 0.99
C43 H43B 0.99
C44 C45 1.522(5)
C44 H44A 0.99
C44 H44B 0.99
C45 C46 1.529(5)
C45 H45A 0.99
C45 H45B 0.99
C46 C47 1.522(5)
C46 H46A 0.99
C46 H46B 0.99
C47 H47A 0.99
C47 H47B 0.99

loop_
_geom_hbond_atom_site_label_D
_geom_hbond_atom_site_label_H
_geom_hbond_atom_site_label_A
_geom_hbond_distance_DH
_geom_hbond_distance_HA
_geom_hbond_distance_DA
_geom_hbond_angle_DHA
_geom_hbond_site_symmetry_A
O22 H22 O40 0.94(4) 1.80(4) 2.683(3) 157(3) .
N13 H13 O32 0.81(4) 2.48(4) 3.101(4) 135(4) 3
N41 H41 O32 0.94(4) 2.03(4) 2.933(4) 159(3) 3

loop_
_geom_torsion_atom_site_label_1
_geom_torsion_atom_site_label_2
_geom_torsion_atom_site_label_3
_geom_torsion_atom_site_label_4
_geom_torsion
C10 O1 C2 N13 74.0(4)
C10 O1 C2 C3 -51.3(4)
N13 C2 C3 C4 -70.7(3)
O1 C2 C3 C4 56.0(3)
N13 C2 C3 C31 49.0(4)
O1 C2 C3 C31 175.7(3)
N13 C2 C3 C21 165.6(3)
O1 C2 C3 C21 -67.7(3)
C2 C3 C4 O11 144.5(3)
C31 C3 C4 O11 20.3(4)
C21 C3 C4 O11 -91.2(4)
C2 C3 C4 C5 -35.7(4)
C31 C3 C4 C5 -159.9(3)
C21 C3 C4 C5 88.6(3)
O11 C4 C5 C10 -173.1(3)
C3 C4 C5 C10 7.0(4)
O11 C4 C5 C6 8.0(5)
C3 C4 C5 C6 -171.8(3)
C10 C5 C6 C7 -0.2(5)
C4 C5 C6 C7 178.7(3)
C5 C6 C7 C8 -1.9(5)
C5 C6 C7 C12 177.0(3)
C6 C7 C8 C9 1.7(5)
C12 C7 C8 C9 -177.2(3)
C7 C8 C9 C10 0.7(6)
C2 O1 C10 C5 21.8(4)
C2 O1 C10 C9 -160.4(3)
C6 C5 C10 O1 -179.7(3)
C4 C5 C10 O1 1.5(5)
C6 C5 C10 C9 2.6(5)
C4 C5 C10 C9 -176.2(3)
C8 C9 C10 O1 179.3(3)
C8 C9 C10 C5 -2.9(5)
O1 C2 N13 C14 54.5(4)
C3 C2 N13 C14 178.8(3)
C2 N13 C14 C15 97.3(4)
N13 C14 C15 C16 -51.4(5)
N13 C14 C15 C20 130.3(4)
C20 C15 C16 C17 0.6(6)
C14 C15 C16 C17 -177.7(3)
C15 C16 C17 C18 0.0(6)
C16 C17 C18 C19 -0.6(6)
C17 C18 C19 C20 0.8(6)
C18 C19 C20 C15 -0.2(6)
C16 C15 C20 C19 -0.4(6)
C14 C15 C20 C19 177.9(4)
C2 C3 C21 O22 -39.9(4)
C4 C3 C21 O22 -162.3(3)
C31 C3 C21 O22 83.5(3)
C2 C3 C21 C23 84.1(3)
C4 C3 C21 C23 -38.3(4)
C31 C3 C21 C23 -152.6(3)
C2 C3 C21 C29 -153.7(3)
C4 C3 C21 C29 84.0(3)
C31 C3 C21 C29 -30.3(3)
O22 C21 C23 C28 -158.3(3)
C29 C21 C23 C28 -39.6(4)
C3 C21 C23 C28 76.2(4)
O22 C21 C23 C24 24.6(4)
C29 C21 C23 C24 143.2(3)
C3 C21 C23 C24 -100.9(4)
C28 C23 C24 C25 -3.9(5)
C21 C23 C24 C25 173.3(3)
C23 C24 C25 C26 1.2(6)
C24 C25 C26 C27 1.7(6)
C25 C26 C27 C28 -1.9(6)
C26 C27 C28 C23 -0.9(5)
C24 C23 C28 C27 3.8(5)
C21 C23 C28 C27 -173.5(3)
O22 C21 C29 O32 78.6(4)
C23 C21 C29 O32 -40.8(4)
C3 C21 C29 O32 -164.4(3)
O22 C21 C29 N30 -96.6(3)
C23 C21 C29 N30 144.0(3)
C3 C21 C29 N30 20.4(3)
O32 C29 N30 C33 1.6(5)
C21 C29 N30 C33 176.9(3)
O32 C29 N30 C31 -176.5(3)
C21 C29 N30 C31 -1.2(4)
C29 N30 C31 C39 103.4(3)
C33 N30 C31 C39 -74.7(4)
C29 N30 C31 C3 -18.8(3)
C33 N30 C31 C3 163.1(3)
C2 C3 C31 N30 151.5(3)
C4 C3 C31 N30 -87.8(3)
C21 C3 C31 N30 29.6(3)
C2 C3 C31 C39 33.7(4)
C4 C3 C31 C39 154.4(3)
C21 C3 C31 C39 -88.2(3)
C29 N30 C33 C34 -83.4(4)
C31 N30 C33 C34 94.6(4)
C29 N30 C33 C38 95.8(4)
C31 N30 C33 C38 -86.3(4)
C38 C33 C34 C35 -1.3(5)
N30 C33 C34 C35 177.8(3)
C33 C34 C35 C36 0.4(6)
C34 C35 C36 C37 1.1(6)
C35 C36 C37 C38 -1.7(6)
C34 C33 C38 C37 0.7(5)
N30 C33 C38 C37 -178.4(3)
C36 C37 C38 C33 0.8(5)
N30 C31 C39 O40 -56.6(4)
C3 C31 C39 O40 57.1(4)
N30 C31 C39 N41 118.9(3)
C3 C31 C39 N41 -127.5(3)
O40 C39 N41 C42 0.2(5)
C31 C39 N41 C42 -175.0(3)
C39 N41 C42 C47 -144.9(3)
C39 N41 C42 C43 92.3(4)
N41 C42 C43 C44 177.0(3)
C47 C42 C43 C44 55.3(4)
C42 C43 C44 C45 -57.4(4)
C43 C44 C45 C46 58.1(4)
C44 C45 C46 C47 -57.0(4)
N41 C42 C47 C46 -175.9(3)
C43 C42 C47 C46 -54.2(4)
C45 C46 C47 C42 55.2(4)
